data_1509740
loop_
_publ_author_name
'Mehner, A.'
'Henseleit, R.'
'Doersam, G.'
'Cordier, G.'
'Thies, S.'
'Czech, E.'
'Roehr, C.'
'Geibel, C.'

_publ_section_title
;
 Neue ternaere Calcium-, und Ytterbium-Silber-Aluminide mit
 unterschiedlich gestapelten Silber-Aluminium Kagome-Netzen
;
_journal_name_full 'Journal of the Less-Common Metals'
_journal_page_first 55
_journal_page_last 72
_journal_paper_doi 10.1016/0022-5088(91)90235-V
_journal_volume 169
_journal_year 1991
_chemical_formula_sum 'Ag2.6 Al6.4 Ce3'
_space_group_IT_number 166
_symmetry_space_group_name_Hall '-R 3 2"'
_symmetry_space_group_name_H-M 'R -3 m :H'
_cell_angle_alpha 90
_cell_angle_beta 90
_cell_angle_gamma 120
_cell_formula_units_Z 3
_cell_length_a 5.637
_cell_length_b 5.637
_cell_length_c 26.913
_cell_volume 740.609
_citation_journal_id_ASTM JCOMAH
_cod_data_source_file silver2-3_217.cif
_cod_data_source_block Ag2.6Al6.4Ce3
_cod_original_cell_volume 740.6087
_cod_database_code 1509740

loop_
_symmetry_equiv_pos_as_xyz
x,y,z
-y,x-y,z
-x+y,-x,z
y,x,-z
-x,-x+y,-z
x-y,-y,-z
-x,-y,-z
y,-x+y,-z
x-y,x,-z
-y,-x,z
x,x-y,z
-x+y,y,z
x+2/3,y+1/3,z+1/3
-y+2/3,x-y+1/3,z+1/3
-x+y+2/3,-x+1/3,z+1/3
y+2/3,x+1/3,-z+1/3
-x+2/3,-x+y+1/3,-z+1/3
x-y+2/3,-y+1/3,-z+1/3
-x+2/3,-y+1/3,-z+1/3
y+2/3,-x+y+1/3,-z+1/3
x-y+2/3,x+1/3,-z+1/3
-y+2/3,-x+1/3,z+1/3
x+2/3,x-y+1/3,z+1/3
-x+y+2/3,y+1/3,z+1/3
x+1/3,y+2/3,z+2/3
-y+1/3,x-y+2/3,z+2/3
-x+y+1/3,-x+2/3,z+2/3
y+1/3,x+2/3,-z+2/3
-x+1/3,-x+y+2/3,-z+2/3
x-y+1/3,-y+2/3,-z+2/3
-x+1/3,-y+2/3,-z+2/3
y+1/3,-x+y+2/3,-z+2/3
x-y+1/3,x+2/3,-z+2/3
-y+1/3,-x+2/3,z+2/3
x+1/3,x-y+2/3,z+2/3
-x+y+1/3,y+2/3,z+2/3

loop_
_atom_site_label
_atom_site_type_symbol
_atom_site_fract_x
_atom_site_fract_y
_atom_site_fract_z
_atom_site_occupancy
_atom_site_U_iso_or_equiv
Ag2 Ag 0.1689 -0.1689 0.4157 0.106 0.0
Al2 Al 0.1689 -0.1689 0.4157 0.894 0.0
Al1 Al 0 0 0.5 1 0.0
Ce1 Ce 0 0 0 1 0.0
Ag1 Ag 0 0 0.3359 1 0.0
Ce2 Ce 0 0 0.143 1 0.0
